data_7033818
loop_
_publ_author_name
'Bridonneau, N.'
'Gontard, G.'
'Marvaud, V.'

_publ_section_title
;
 A new family of hetero-tri-metallic complexes [M(CuTb)]n (n = 1, 2,
 \\infty ; M = Co, Cr, Fe): synthesis, structure and tailored
 single-molecule magnet behavior.
;
_journal_issue 11
_journal_name_full 'Dalton transactions (Cambridge, England : 2003)'
_journal_page_first 5170
_journal_page_last 5178
_journal_paper_doi 10.1039/c4dt03757j
_journal_volume 44
_journal_year 2015
_chemical_formula_moiety 'C25 H28 Cr Cu N8 O8 Tb, 3(H2 O)'
_chemical_formula_sum 'C25 H34 Cr Cu N8 O11 Tb'
_chemical_formula_weight 897.06
_space_group_crystal_system monoclinic
_space_group_IT_number 14
_space_group_name_Hall '-P 2yn'
_space_group_name_H-M_alt 'P 1 21/n 1'
_symmetry_space_group_name_Hall '-P 2yn'
_symmetry_space_group_name_H-M 'P 1 21/n 1'
_atom_sites_solution_hydrogens mixed
_atom_sites_solution_primary direct
_atom_sites_solution_secondary difmap
_audit_creation_method SHELXL-2013
_audit_update_record
;
2015-01-15 deposited with the CCDC.
2015-01-26 downloaded from the CCDC.
;
_cell_angle_alpha 90
_cell_angle_beta 105.479(2)
_cell_angle_gamma 90
_cell_formula_units_Z 4
_cell_length_a 13.0818(3)
_cell_length_b 12.1299(2)
_cell_length_c 22.1408(5)
_cell_measurement_reflns_used 9858
_cell_measurement_temperature 200(1)
_cell_measurement_theta_max 30.53
_cell_measurement_theta_min 2.35
_cell_volume 3385.89(13)
_computing_cell_refinement 'Bruker SAINT'
_computing_data_collection 'Bruker APEX2'
_computing_data_reduction 'Bruker SAINT'
_computing_publication_material 'WinGX publication routines (Farrugia, 1999)'
_computing_structure_refinement 'SHELXL-2013 (Sheldrick, 2013)'
_computing_structure_solution 'SIR92 (Giacovazzo et al, 1993)'
_diffrn_ambient_temperature 200(1)
_diffrn_detector_area_resol_mean 8.3333
_diffrn_measured_fraction_theta_full 1.000
_diffrn_measured_fraction_theta_max 0.999
_diffrn_measurement_device_type 'Bruker APEX-II CCD'
_diffrn_measurement_method '\f and \w scans'
_diffrn_radiation_monochromator 'curved graphite'
_diffrn_radiation_source 'fine-focus sealed tube'
_diffrn_radiation_type MoK\a
_diffrn_radiation_wavelength 0.71073
_diffrn_reflns_av_R_equivalents 0.0214
_diffrn_reflns_av_unetI/netI 0.0155
_diffrn_reflns_Laue_measured_fraction_full 1.000
_diffrn_reflns_Laue_measured_fraction_max 0.999
_diffrn_reflns_limit_h_max 18
_diffrn_reflns_limit_h_min -18
_diffrn_reflns_limit_k_max 17
_diffrn_reflns_limit_k_min -17
_diffrn_reflns_limit_l_max 31
_diffrn_reflns_limit_l_min -31
_diffrn_reflns_number 56207
_diffrn_reflns_point_group_measured_fraction_full 1.000
_diffrn_reflns_point_group_measured_fraction_max 0.999
_diffrn_reflns_theta_full 25.242
_diffrn_reflns_theta_max 30.545
_diffrn_reflns_theta_min 1.642
_exptl_absorpt_coefficient_mu 3.070
_exptl_absorpt_correction_T_max 0.564
_exptl_absorpt_correction_T_min 0.441
_exptl_absorpt_correction_type multi-scan
_exptl_absorpt_process_details
; 
R.H. Blessing, Acta Cryst. (1995), A51, 33-38
;
_exptl_crystal_colour green
_exptl_crystal_density_diffrn 1.760
_exptl_crystal_density_method 'not measured'
_exptl_crystal_description plate
_exptl_crystal_F_000 1784
_exptl_crystal_size_max 0.3
_exptl_crystal_size_mid 0.1
_exptl_crystal_size_min 0.05
_refine_diff_density_max 1.873
_refine_diff_density_min -2.816
_refine_diff_density_rms 0.117
_refine_ls_extinction_method none
_refine_ls_goodness_of_fit_ref 1.046
_refine_ls_hydrogen_treatment constr
_refine_ls_matrix_type full
_refine_ls_number_parameters 435
_refine_ls_number_reflns 10377
_refine_ls_number_restraints 0
_refine_ls_restrained_S_all 1.046
_refine_ls_R_factor_all 0.0445
_refine_ls_R_factor_gt 0.0339
_refine_ls_shift/su_max 0.002
_refine_ls_shift/su_mean 0.000
_refine_ls_structure_factor_coef Fsqd
_refine_ls_weighting_details 'w=1/[\s^2^(Fo^2^)+(0.0475P)^2^+7.9155P] where P=(Fo^2^+2Fc^2^)/3'
_refine_ls_weighting_scheme calc
_refine_ls_wR_factor_gt 0.0865
_refine_ls_wR_factor_ref 0.0988
_reflns_number_gt 8686
_reflns_number_total 10377
_reflns_threshold_expression 'I > 2\s(I)'
_cod_data_source_file c4dt03757j2.cif
_cod_data_source_block compound2
_cod_depositor_comments 'Adding full bibliography for 7033817--7033824.cif.'
_cod_database_code 7033818
_shelx_space_group_comment
;
The symmetry employed for this shelxl refinement is uniquely defined
by the following loop, which should always be used as a source of
symmetry information in preference to the above space-group names.
They are only intended as comments.
;

loop_
_space_group_symop_operation_xyz
'x, y, z'
'-x+1/2, y+1/2, -z+1/2'
'-x, -y, -z'
'x-1/2, -y-1/2, z-1/2'

loop_
_atom_site_label
_atom_site_type_symbol
_atom_site_fract_x
_atom_site_fract_y
_atom_site_fract_z
_atom_site_U_iso_or_equiv
_atom_site_adp_type
_atom_site_occupancy
_atom_site_site_symmetry_order
_atom_site_calc_flag
_atom_site_refinement_flags_posn
_atom_site_refinement_flags_adp
_atom_site_refinement_flags_occupancy
_atom_site_disorder_assembly
_atom_site_disorder_group
Tb1 Tb 0.60441(2) 0.23608(2) 0.34040(2) 0.02863(5) Uani 1 1 d . . . . .
Cu1 Cu 0.60444(5) 0.32161(4) 0.48615(2) 0.05433(16) Uani 1 1 d . . . . .
Cr1 Cr 1.03216(3) 0.26264(4) 0.33558(2) 0.02200(9) Uani 1 1 d . . . . .
O1 O 0.43876(16) 0.11349(18) 0.32075(10) 0.0283(4) Uani 1 1 d . . . . .
O2 O 0.53020(19) 0.2179(2) 0.42349(10) 0.0327(5) Uani 1 1 d . . . . .
O3 O 0.6406(2) 0.3785(2) 0.41206(11) 0.0407(6) Uani 1 1 d . . . . .
O4 O 0.66035(18) 0.41930(19) 0.30037(12) 0.0349(5) Uani 1 1 d . . . . .
O5 O 0.45480(17) 0.34021(19) 0.29529(11) 0.0322(5) Uani 1 1 d . . . . .
H5A H 0.4526 0.4037 0.2716 0.039 Uiso 1 1 d R U . . .
H5B H 0.3872 0.3249 0.2995 0.039 Uiso 1 1 d R U . . .
O6 O 0.5721(2) 0.1882(2) 0.23224(13) 0.0442(6) Uani 1 1 d . . . . .
H6A H 0.5816 0.1217 0.2119 0.053 Uiso 1 1 d R U . . .
H6B H 0.5269 0.2315 0.2008 0.053 Uiso 1 1 d R U . . .
O7 O 0.65671(18) 0.05148(19) 0.35832(12) 0.0356(5) Uani 1 1 d . . . . .
H7A H 0.6230 -0.0133 0.3402 0.043 Uiso 1 1 d R U . . .
H7B H 0.7268 0.0317 0.3788 0.043 Uiso 1 1 d R U . . .
O8A O 0.7497(4) 0.2020(4) 0.4549(3) 0.0454(11) Uani 0.6 1 d . . P A 1
H8A H 0.8052 0.2483 0.4804 0.054 Uiso 0.6 1 d R U P A 1
H8B H 0.7864 0.1391 0.4440 0.054 Uiso 0.6 1 d R U P A 1
O8B O 0.7792(8) 0.2127(7) 0.4985(5) 0.060(2) Uani 0.4 1 d . . P B 2
H8C H 0.8255 0.2208 0.5399 0.072 Uiso 0.4 1 d R U P B 2
H8D H 0.8015 0.1439 0.4844 0.072 Uiso 0.4 1 d R U P B 2
O9 O 0.8571(2) 0.0110(3) 0.43306(17) 0.0679(11) Uani 1 1 d . . . . .
H9A H 0.8822 -0.0454 0.4630 0.082 Uiso 1 1 d R U . . .
H9B H 0.9176 0.0435 0.4256 0.082 Uiso 1 1 d R U . . .
O10 O 0.9448(5) 0.2999(4) 0.5349(2) 0.1028(16) Uani 1 1 d . . . . .
H10A H 0.9368 0.3730 0.5101 0.123 Uiso 1 1 d R U . . .
H10B H 0.9906 0.2661 0.5117 0.123 Uiso 1 1 d R U . . .
O11 O 0.4341(5) 0.3030(5) 0.1479(2) 0.1051(17) Uani 1 1 d . . . . .
H11A H 0.4865 0.3555 0.1364 0.126 Uiso 1 1 d R U . . .
H11B H 0.4409 0.2492 0.1159 0.126 Uiso 1 1 d R U . . .
N1 N 0.5447(4) 0.2587(3) 0.55104(16) 0.0605(11) Uani 1 1 d . . . . .
N2 N 0.6853(4) 0.4407(3) 0.53657(17) 0.0639(12) Uani 1 1 d . . . . .
N3 N 0.7876(2) 0.2263(2) 0.33332(14) 0.0323(6) Uani 1 1 d . . . . .
N4 N 1.0572(3) 0.0219(3) 0.28116(17) 0.0456(8) Uani 1 1 d . . . . .
N5 N 0.9479(3) 0.3755(3) 0.20022(17) 0.0468(8) Uani 1 1 d . . . . .
N6 N 1.2680(2) 0.3091(3) 0.3257(2) 0.0487(8) Uani 1 1 d . . . . .
N7 N 1.0158(5) 0.5073(4) 0.3880(4) 0.115(3) Uani 1 1 d . . . . .
N8 N 1.0824(3) 0.1459(3) 0.47081(15) 0.0494(8) Uani 1 1 d . . . . .
C1 C 0.3644(3) 0.0872(3) 0.26148(16) 0.0377(7) Uani 1 1 d . . . . .
H1A H 0.3669 0.0079 0.2535 0.057 Uiso 1 1 calc R U . . .
H1B H 0.3832 0.1281 0.2278 0.057 Uiso 1 1 calc R U . . .
H1C H 0.2926 0.1076 0.2629 0.057 Uiso 1 1 calc R U . . .
C2 C 0.3299(3) 0.0074(3) 0.37412(19) 0.0444(9) Uani 1 1 d . . . . .
H2 H 0.2957 -0.0318 0.3371 0.053 Uiso 1 1 calc R U . . .
C3 C 0.3028(3) -0.0126(4) 0.4302(2) 0.0590(12) Uani 1 1 d . . . . .
H3 H 0.2503 -0.0661 0.4312 0.071 Uiso 1 1 calc R U . . .
C4 C 0.4068(2) 0.0848(3) 0.37343(15) 0.0287(6) Uani 1 1 d . . . . .
C5 C 0.3507(3) 0.0436(4) 0.4831(2) 0.0527(11) Uani 1 1 d . . . . .
H5C H 0.3317 0.0287 0.5208 0.063 Uiso 1 1 calc R U . . .
C6 C 0.4577(2) 0.1437(3) 0.42753(15) 0.0297(6) Uani 1 1 d . . . . .
C7 C 0.4284(3) 0.1236(3) 0.48282(17) 0.0399(8) Uani 1 1 d . . . . .
C8 C 0.4762(4) 0.1804(4) 0.54084(18) 0.0517(10) Uani 1 1 d . . . . .
H8E H 0.4540 0.1566 0.5762 0.062 Uiso 1 1 calc R U . . .
C9 C 0.5819(8) 0.2947(6) 0.6178(2) 0.106(3) Uani 1 1 d . . . . .
H9C H 0.5223 0.2873 0.6372 0.127 Uiso 1 1 calc R U . . .
H9D H 0.6390 0.2443 0.6402 0.127 Uiso 1 1 calc R U . . .
C10 C 0.6214(5) 0.4074(6) 0.6267(2) 0.0747(16) Uani 1 1 d . . . . .
H10C H 0.5638 0.4575 0.6046 0.090 Uiso 1 1 calc R U . . .
H10D H 0.6377 0.4249 0.6720 0.090 Uiso 1 1 calc R U . . .
C11 C 0.7130(5) 0.4312(5) 0.6060(2) 0.0783(18) Uani 1 1 d . . . . .
H11C H 0.7660 0.3718 0.6198 0.094 Uiso 1 1 calc R U . . .
H11D H 0.7450 0.5011 0.6250 0.094 Uiso 1 1 calc R U . . .
C12 C 0.7135(5) 0.5292(4) 0.5141(2) 0.0731(17) Uani 1 1 d . . . . .
H12 H 0.7440 0.5844 0.5440 0.088 Uiso 1 1 calc R U . . .
C13 C 0.7055(4) 0.5566(3) 0.4502(2) 0.0519(11) Uani 1 1 d . . . . .
C14 C 0.7404(4) 0.6618(4) 0.4362(2) 0.0585(12) Uani 1 1 d . . . . .
H14 H 0.7603 0.7157 0.4684 0.070 Uiso 1 1 calc R U . . .
C15 C 0.6761(3) 0.4780(3) 0.40280(17) 0.0372(7) Uani 1 1 d . . . . .
C16 C 0.7456(4) 0.6865(3) 0.3770(2) 0.0570(12) Uani 1 1 d . . . . .
H16 H 0.7681 0.7577 0.3680 0.068 Uiso 1 1 calc R U . . .
C17 C 0.6856(2) 0.5043(3) 0.34277(17) 0.0336(7) Uani 1 1 d . . . . .
C18 C 0.7181(3) 0.6081(3) 0.3301(2) 0.0461(9) Uani 1 1 d . . . . .
H18 H 0.7216 0.6257 0.2889 0.055 Uiso 1 1 calc R U . . .
C19 C 0.6969(3) 0.4311(3) 0.2448(2) 0.0471(9) Uani 1 1 d . . . . .
H19A H 0.6569 0.4899 0.2185 0.071 Uiso 1 1 calc R U . . .
H19B H 0.6863 0.3616 0.2214 0.071 Uiso 1 1 calc R U . . .
H19C H 0.7726 0.4498 0.2568 0.071 Uiso 1 1 calc R U . . .
C20 C 0.8753(2) 0.2365(2) 0.33393(15) 0.0264(5) Uani 1 1 d . . . . .
C21 C 1.0449(2) 0.1082(3) 0.29889(15) 0.0296(6) Uani 1 1 d . . . . .
C22 C 0.9795(3) 0.3315(3) 0.24761(18) 0.0353(7) Uani 1 1 d . . . . .
C23 C 1.1856(2) 0.2909(3) 0.33219(17) 0.0312(6) Uani 1 1 d . . . . .
C24 C 1.0229(3) 0.4187(3) 0.3714(3) 0.0548(11) Uani 1 1 d . . . . .
C25 C 1.0704(2) 0.1905(3) 0.42380(15) 0.0316(6) Uani 1 1 d . . . . .

loop_
_atom_site_aniso_label
_atom_site_aniso_U_11
_atom_site_aniso_U_22
_atom_site_aniso_U_33
_atom_site_aniso_U_23
_atom_site_aniso_U_13
_atom_site_aniso_U_12
Tb1 0.02097(7) 0.02069(7) 0.04978(10) 0.00034(5) 0.01909(6) -0.00169(5)
Cu1 0.0853(4) 0.0470(3) 0.02215(18) 0.00264(17) -0.0007(2) -0.0357(3)
Cr1 0.01519(18) 0.01868(19) 0.0334(2) -0.00003(16) 0.00874(16) -0.00057(14)
O1 0.0207(9) 0.0282(10) 0.0332(10) -0.0010(8) 0.0023(8) -0.0054(8)
O2 0.0365(12) 0.0322(11) 0.0274(10) 0.0026(8) 0.0049(9) -0.0152(9)
O3 0.0496(15) 0.0313(12) 0.0354(12) 0.0071(9) 0.0011(11) -0.0201(11)
O4 0.0302(11) 0.0285(11) 0.0527(14) 0.0083(10) 0.0227(10) -0.0014(9)
O5 0.0244(10) 0.0281(11) 0.0491(13) 0.0107(9) 0.0184(9) 0.0034(8)
O6 0.0357(13) 0.0475(15) 0.0526(15) -0.0093(12) 0.0174(11) 0.0035(11)
O7 0.0262(11) 0.0245(10) 0.0501(14) 0.0001(9) -0.0003(10) 0.0011(8)
O8A 0.032(2) 0.051(3) 0.050(3) 0.013(2) 0.006(2) -0.0061(19)
O8B 0.068(6) 0.052(5) 0.074(6) 0.025(4) 0.043(5) 0.015(4)
O9 0.0325(14) 0.076(2) 0.084(2) 0.0457(19) -0.0031(14) -0.0034(14)
O10 0.137(4) 0.086(3) 0.107(4) -0.038(3) 0.069(3) -0.004(3)
O11 0.139(4) 0.092(3) 0.064(2) -0.013(2) -0.009(3) 0.029(3)
N1 0.089(3) 0.062(2) 0.0266(15) 0.0049(14) 0.0096(17) -0.023(2)
N2 0.091(3) 0.050(2) 0.0373(17) -0.0068(15) -0.0063(18) -0.021(2)
N3 0.0202(11) 0.0347(14) 0.0424(15) 0.0098(11) 0.0095(10) 0.0002(10)
N4 0.0377(16) 0.0364(16) 0.064(2) -0.0190(15) 0.0151(15) -0.0027(12)
N5 0.0435(17) 0.0413(17) 0.0552(19) 0.0184(15) 0.0126(15) 0.0031(14)
N6 0.0284(14) 0.0352(16) 0.090(3) 0.0041(16) 0.0278(16) -0.0005(12)
N7 0.115(5) 0.042(2) 0.225(8) -0.048(4) 0.111(5) -0.018(3)
N8 0.0421(17) 0.065(2) 0.0372(16) 0.0073(15) 0.0031(13) -0.0005(16)
C1 0.0277(15) 0.0432(18) 0.0368(16) -0.0058(14) -0.0008(12) -0.0079(13)
C2 0.0309(16) 0.044(2) 0.053(2) 0.0092(16) 0.0027(15) -0.0168(15)
C3 0.041(2) 0.068(3) 0.069(3) 0.019(2) 0.016(2) -0.024(2)
C4 0.0199(12) 0.0266(13) 0.0377(15) 0.0063(11) 0.0046(11) -0.0030(10)
C5 0.042(2) 0.065(3) 0.053(2) 0.020(2) 0.0171(18) -0.0119(19)
C6 0.0249(13) 0.0283(14) 0.0342(14) 0.0088(11) 0.0049(11) -0.0038(11)
C7 0.0376(17) 0.0439(19) 0.0382(17) 0.0143(15) 0.0101(14) -0.0022(14)
C8 0.066(3) 0.058(3) 0.0332(17) 0.0137(17) 0.0172(18) -0.006(2)
C9 0.182(8) 0.104(5) 0.027(2) -0.001(3) 0.023(3) -0.062(5)
C10 0.090(4) 0.097(4) 0.033(2) -0.014(2) 0.011(2) -0.008(3)
C11 0.107(5) 0.069(3) 0.043(2) -0.009(2) -0.010(3) -0.014(3)
C12 0.105(4) 0.044(2) 0.051(2) -0.007(2) -0.015(3) -0.030(3)
C13 0.056(2) 0.0377(19) 0.050(2) 0.0024(16) -0.0079(18) -0.0224(18)
C14 0.057(3) 0.036(2) 0.070(3) -0.0011(19) -0.004(2) -0.0220(18)
C15 0.0297(15) 0.0293(15) 0.0450(18) 0.0078(13) -0.0033(13) -0.0110(12)
C16 0.053(2) 0.0291(18) 0.083(3) 0.0113(19) 0.008(2) -0.0139(17)
C17 0.0199(12) 0.0276(14) 0.0515(19) 0.0088(13) 0.0066(12) -0.0029(10)
C18 0.0375(18) 0.0332(18) 0.068(3) 0.0168(17) 0.0137(17) -0.0062(14)
C19 0.048(2) 0.044(2) 0.062(2) 0.0145(18) 0.0363(19) 0.0043(16)
C20 0.0206(12) 0.0243(12) 0.0349(14) 0.0054(11) 0.0085(10) 0.0002(10)
C21 0.0238(13) 0.0284(14) 0.0368(15) -0.0046(12) 0.0084(11) -0.0023(11)
C22 0.0265(14) 0.0311(15) 0.0498(19) 0.0115(14) 0.0129(13) 0.0014(12)
C23 0.0215(12) 0.0238(13) 0.0501(18) -0.0042(12) 0.0127(12) -0.0004(10)
C24 0.047(2) 0.0316(18) 0.099(4) -0.016(2) 0.042(2) -0.0074(16)
C25 0.0238(13) 0.0356(16) 0.0343(15) -0.0026(12) 0.0059(11) -0.0015(11)

loop_
_atom_type_symbol
_atom_type_description
_atom_type_scat_dispersion_real
_atom_type_scat_dispersion_imag
_atom_type_scat_source
C C 0.0033 0.0016 'International Tables Vol C Tables 4.2.6.8 and 6.1.1.4'
H H 0.0000 0.0000 'International Tables Vol C Tables 4.2.6.8 and 6.1.1.4'
N N 0.0061 0.0033 'International Tables Vol C Tables 4.2.6.8 and 6.1.1.4'
O O 0.0106 0.0060 'International Tables Vol C Tables 4.2.6.8 and 6.1.1.4'
Cr Cr 0.3209 0.6236 'International Tables Vol C Tables 4.2.6.8 and 6.1.1.4'
Cu Cu 0.3201 1.2651 'International Tables Vol C Tables 4.2.6.8 and 6.1.1.4'
Tb Tb -0.1723 4.1537 'International Tables Vol C Tables 4.2.6.8 and 6.1.1.4'

loop_
_geom_angle_atom_site_label_1
_geom_angle_atom_site_label_2
_geom_angle_atom_site_label_3
_geom_angle
O3 Tb1 O2 64.94(8)
O3 Tb1 O5 83.30(9)
O2 Tb1 O5 84.79(8)
O3 Tb1 O7 126.99(9)
O2 Tb1 O7 86.55(9)
O5 Tb1 O7 140.15(8)
O3 Tb1 O6 145.08(9)
O2 Tb1 O6 140.88(9)
O5 Tb1 O6 78.32(9)
O7 Tb1 O6 84.43(10)
O3 Tb1 N3 93.17(10)
O2 Tb1 N3 132.39(9)
O5 Tb1 N3 136.66(8)
O7 Tb1 N3 73.62(9)
O6 Tb1 N3 80.70(10)
O3 Tb1 O1 124.00(8)
O2 Tb1 O1 64.17(7)
O5 Tb1 O1 70.45(7)
O7 Tb1 O1 70.76(7)
O6 Tb1 O1 76.92(8)
N3 Tb1 O1 139.30(9)
O3 Tb1 O4 64.19(8)
O2 Tb1 O4 125.19(8)
O5 Tb1 O4 70.48(7)
O7 Tb1 O4 141.93(8)
O6 Tb1 O4 81.68(9)
N3 Tb1 O4 69.25(8)
O1 Tb1 O4 138.36(7)
O3 Tb1 O8A 61.09(13)
O2 Tb1 O8A 65.65(12)
O5 Tb1 O8A 140.47(14)
O7 Tb1 O8A 66.65(13)
O6 Tb1 O8A 140.99(13)
N3 Tb1 O8A 66.76(13)
O1 Tb1 O8A 114.32(11)
O4 Tb1 O8A 104.83(12)
O3 Tb1 Cu1 33.74(6)
O2 Tb1 Cu1 33.25(5)
O5 Tb1 Cu1 91.66(6)
O7 Tb1 Cu1 101.85(6)
O6 Tb1 Cu1 169.58(6)
N3 Tb1 Cu1 108.94(7)
O1 Tb1 Cu1 97.14(5)
O4 Tb1 Cu1 97.81(6)
O8A Tb1 Cu1 49.27(12)
O2 Cu1 O3 79.33(10)
O2 Cu1 N2 169.45(14)
O3 Cu1 N2 90.18(15)
O2 Cu1 N1 92.88(13)
O3 Cu1 N1 170.37(15)
N2 Cu1 N1 97.45(17)
O2 Cu1 Tb1 40.94(7)
O3 Cu1 Tb1 41.07(7)
N2 Cu1 Tb1 129.24(14)
N1 Cu1 Tb1 132.72(12)
C23 Cr1 C22 88.93(13)
C23 Cr1 C21 87.42(12)
C22 Cr1 C21 92.16(14)
C23 Cr1 C20 176.91(14)
C22 Cr1 C20 88.03(12)
C21 Cr1 C20 92.16(12)
C23 Cr1 C24 91.08(14)
C22 Cr1 C24 87.28(19)
C21 Cr1 C24 178.40(14)
C20 Cr1 C24 89.31(14)
C23 Cr1 C25 96.44(13)
C22 Cr1 C25 174.62(12)
C21 Cr1 C25 87.89(13)
C20 Cr1 C25 86.60(12)
C24 Cr1 C25 92.81(18)
C4 O1 C1 115.3(2)
C4 O1 Tb1 115.68(17)
C1 O1 Tb1 127.96(19)
C6 O2 Cu1 128.6(2)
C6 O2 Tb1 125.3(2)
Cu1 O2 Tb1 105.81(10)
C15 O3 Cu1 128.6(2)
C15 O3 Tb1 126.2(2)
Cu1 O3 Tb1 105.18(10)
C17 O4 C19 115.7(3)
C17 O4 Tb1 116.88(19)
C19 O4 Tb1 124.8(2)
C8 N1 C9 114.7(4)
C8 N1 Cu1 123.7(3)
C9 N1 Cu1 121.5(4)
C12 N2 C11 116.8(4)
C12 N2 Cu1 124.5(3)
C11 N2 Cu1 118.6(3)
C20 N3 Tb1 170.2(3)
C4 C2 C3 119.1(4)
C5 C3 C2 120.7(4)
C2 C4 O1 124.4(3)
C2 C4 C6 121.3(3)
O1 C4 C6 114.3(2)
C3 C5 C7 120.8(4)
O2 C6 C7 123.0(3)
O2 C6 C4 118.2(3)
C7 C6 C4 118.7(3)
C6 C7 C5 119.4(4)
C6 C7 C8 122.7(3)
C5 C7 C8 117.9(4)
N1 C8 C7 128.7(4)
C10 C9 N1 114.8(4)
C11 C10 C9 116.5(6)
C10 C11 N2 110.9(5)
N2 C12 C13 128.9(4)
C15 C13 C14 119.4(4)
C15 C13 C12 121.3(4)
C14 C13 C12 118.9(4)
C16 C14 C13 120.7(4)
O3 C15 C13 122.8(3)
O3 C15 C17 118.4(3)
C13 C15 C17 118.8(3)
C14 C16 C18 120.1(4)
O4 C17 C18 125.2(4)
O4 C17 C15 114.2(3)
C18 C17 C15 120.6(4)
C17 C18 C16 120.4(4)
N3 C20 Cr1 177.3(3)
N4 C21 Cr1 176.1(3)
N5 C22 Cr1 175.7(3)
N6 C23 Cr1 174.9(4)
N7 C24 Cr1 176.3(6)
N8 C25 Cr1 173.6(3)

loop_
_geom_bond_atom_site_label_1
_geom_bond_atom_site_label_2
_geom_bond_distance
Tb1 O3 2.308(3)
Tb1 O2 2.309(2)
Tb1 O5 2.320(2)
Tb1 O7 2.344(2)
Tb1 O6 2.390(3)
Tb1 N3 2.446(3)
Tb1 O1 2.568(2)
Tb1 O4 2.570(2)
Tb1 O8A 2.763(5)
Tb1 Cu1 3.3895(5)
Cu1 O2 1.931(2)
Cu1 O3 1.951(2)
Cu1 N2 1.955(4)
Cu1 N1 1.964(4)
Cr1 C23 2.057(3)
Cr1 C22 2.062(3)
Cr1 C21 2.067(3)
Cr1 C20 2.067(3)
Cr1 C24 2.069(4)
Cr1 C25 2.076(3)
O1 C4 1.384(4)
O1 C1 1.446(4)
O2 C6 1.328(4)
O3 C15 1.329(4)
O4 C17 1.374(4)
O4 C19 1.441(4)
N1 C8 1.284(6)
N1 C9 1.492(6)
N2 C12 1.278(6)
N2 C11 1.486(6)
N3 C20 1.150(4)
N4 C21 1.144(4)
N5 C22 1.151(5)
N6 C23 1.146(4)
N7 C24 1.147(6)
N8 C25 1.146(5)
C2 C4 1.380(4)
C2 C3 1.401(6)
C3 C5 1.354(7)
C4 C6 1.401(4)
C5 C7 1.406(5)
C6 C7 1.399(5)
C7 C8 1.445(6)
C9 C10 1.456(9)
C10 C11 1.422(9)
C12 C13 1.429(7)
C13 C15 1.394(5)
C13 C14 1.417(5)
C14 C16 1.364(7)
C15 C17 1.404(5)
C16 C18 1.384(7)
C17 C18 1.381(5)
